data_7202039
loop_
_publ_author_name
'Han, Yin-Feng'
'Zhou, Xin-Hui'
'Zheng, You-Xuan'
'Shen, Zhen'
'Song, You'
'You, Xiao-Zeng'

_publ_section_title
;
 Syntheses, structures, photoluminescence, and magnetic properties of
 nanoporous 3D lanthanide coordination polymers with
 4,4&#x2032;-biphenyldicarboxylate ligand
;
_journal_issue 9
_journal_name_full CrystEngComm
_journal_page_first 1237
_journal_paper_doi 10.1039/b803168a
_journal_volume 10
_journal_year 2008
_chemical_absolute_configuration rmad
_chemical_formula_moiety 'C22 H14 Eu O8'
_chemical_formula_sum 'C22 H14 Eu O8'
_chemical_formula_weight 558.29
_chemical_name_systematic
;
?
;
_space_group_IT_number 5
_symmetry_cell_setting monoclinic
_symmetry_space_group_name_Hall 'C 2y'
_symmetry_space_group_name_H-M 'C 1 2 1'
_atom_sites_solution_hydrogens geom
_atom_sites_solution_primary direct
_atom_sites_solution_secondary difmap
_audit_creation_method SHELXL-97
_cell_angle_alpha 90.00
_cell_angle_beta 116.326(4)
_cell_angle_gamma 90.00
_cell_formula_units_Z 4
_cell_length_a 28.945(7)
_cell_length_b 8.655(2)
_cell_length_c 14.105(4)
_cell_measurement_reflns_used 5415
_cell_measurement_temperature 293(2)
_cell_measurement_theta_max 28.29
_cell_measurement_theta_min 3.32
_cell_volume 3167.1(14)
_computing_cell_refinement 'Bruker SMART'
_computing_data_collection 'Bruker SMART'
_computing_data_reduction 'Bruker SAINT'
_computing_molecular_graphics 'Bruker SHELXTL'
_computing_publication_material 'Bruker SHELXTL'
_computing_structure_refinement 'SHELXL-97 (Sheldrick, 1997)'
_computing_structure_solution 'SHELXS-97 (Sheldrick, 1990)'
_diffrn_ambient_temperature 293(2)
_diffrn_measured_fraction_theta_full 0.949
_diffrn_measured_fraction_theta_max 0.949
_diffrn_radiation_monochromator graphite
_diffrn_radiation_source 'fine-focus sealed tube'
_diffrn_radiation_type MoK\a
_diffrn_radiation_wavelength 0.71073
_diffrn_reflns_av_R_equivalents 0.1317
_diffrn_reflns_av_sigmaI/netI 0.1162
_diffrn_reflns_limit_h_max 37
_diffrn_reflns_limit_h_min -38
_diffrn_reflns_limit_k_max 7
_diffrn_reflns_limit_k_min -11
_diffrn_reflns_limit_l_max 18
_diffrn_reflns_limit_l_min -18
_diffrn_reflns_number 9582
_diffrn_reflns_theta_full 28.29
_diffrn_reflns_theta_max 28.29
_diffrn_reflns_theta_min 2.48
_exptl_absorpt_coefficient_mu 2.011
_exptl_absorpt_correction_T_max 0.6892
_exptl_absorpt_correction_T_min 0.5837
_exptl_absorpt_correction_type multi-scan
_exptl_absorpt_process_details 'SADABS; Bruker(2000)'
_exptl_crystal_colour cololess
_exptl_crystal_density_diffrn 1.171
_exptl_crystal_density_method 'not measured'
_exptl_crystal_description block
_exptl_crystal_F_000 1092
_exptl_crystal_size_max 0.30
_exptl_crystal_size_mid 0.25
_exptl_crystal_size_min 0.20
_platon_squeeze_details
;
A. L. Spek, PLATON, a multipurpose crystallographic tool,
Utrecht University, Utrecht,
The Netherlands, 2001.
;
_refine_diff_density_max 3.319
_refine_diff_density_min -2.170
_refine_diff_density_rms 0.283
_refine_ls_abs_structure_details 'Flack H D (1983), Acta Cryst. A39, 876-881'
_refine_ls_abs_structure_Flack 0.47(4)
_refine_ls_extinction_method none
_refine_ls_goodness_of_fit_ref 1.115
_refine_ls_hydrogen_treatment constr
_refine_ls_matrix_type full
_refine_ls_number_parameters 282
_refine_ls_number_reflns 5415
_refine_ls_number_restraints 32
_refine_ls_restrained_S_all 1.134
_refine_ls_R_factor_all 0.0755
_refine_ls_R_factor_gt 0.0681
_refine_ls_shift/su_max 0.002
_refine_ls_shift/su_mean 0.000
_refine_ls_structure_factor_coef Fsqd
_refine_ls_weighting_details 'calc w=1/[\s^2^(Fo^2^)+(0.0991P)^2^+0.0000P] where P=(Fo^2^+2Fc^2^)/3'
_refine_ls_weighting_scheme calc
_refine_ls_wR_factor_gt 0.1828
_refine_ls_wR_factor_ref 0.1875
_reflns_number_gt 4668
_reflns_number_total 5415
_reflns_threshold_expression >2sigma(I)
_cod_data_source_file b803168a.txt
_cod_data_source_block 1
_cod_depositor_comments
;
The following automatic conversions were performed:
'_symmetry_cell_setting' value 'Monoclinic' changed to 'monoclinic'
according to '/home/saulius/struct/CIF-dictionaries/cif_core.dic'
dictionary named 'cif_core.dic' version 2.4.1 from 2010-06-29.

Automatic conversion script
Id: cif_fix_enum 1527 2010-12-29 10:47:43Z saulius 
;
_cod_original_sg_symbol_H-M c2
_cod_database_code 7202039

loop_
_symmetry_equiv_pos_as_xyz
'x, y, z'
'-x, y, -z'
'x+1/2, y+1/2, z'
'-x+1/2, y+1/2, -z'

loop_
_atom_site_label
_atom_site_type_symbol
_atom_site_fract_x
_atom_site_fract_y
_atom_site_fract_z
_atom_site_U_iso_or_equiv
_atom_site_adp_type
_atom_site_occupancy
_atom_site_symmetry_multiplicity
_atom_site_calc_flag
_atom_site_refinement_flags
_atom_site_disorder_assembly
_atom_site_disorder_group
Eu1 Eu 0.227230(16) 0.7323(2) -0.00551(3) 0.02125(16) Uani 1 1 d U . .
C1 C 0.2127(5) 0.4125(17) 0.1276(10) 0.030(3) Uani 1 1 d . . .
C2 C 0.2053(5) 0.4069(16) 0.2280(9) 0.030(3) Uani 1 1 d . . .
C3 C 0.1802(6) 0.5314(17) 0.2461(10) 0.035(3) Uani 1 1 d . . .
H3 H 0.1677 0.6129 0.1984 0.042 Uiso 1 1 calc R . .
C4 C 0.1745(6) 0.5282(18) 0.3418(11) 0.042(4) Uani 1 1 d . . .
H4 H 0.1552 0.6049 0.3536 0.050 Uiso 1 1 calc R . .
C5 C 0.1967(6) 0.4163(18) 0.4160(10) 0.036(3) Uani 1 1 d . . .
C6 C 0.2204(7) 0.292(2) 0.3926(12) 0.052(4) Uani 1 1 d . . .
H6 H 0.2341 0.2113 0.4408 0.062 Uiso 1 1 calc R . .
C7 C 0.2234(7) 0.288(2) 0.2972(12) 0.050(4) Uani 1 1 d . . .
H7 H 0.2380 0.2024 0.2805 0.060 Uiso 1 1 calc R . .
C8 C 0.1945(7) 0.4230(18) 0.5216(10) 0.043(4) Uani 1 1 d . . .
C9 C 0.1540(5) 0.5082(19) 0.5288(10) 0.035(3) Uani 1 1 d . . .
H9 H 0.1268 0.5482 0.4689 0.042 Uiso 1 1 calc R . .
C10 C 0.1568(6) 0.529(2) 0.6298(10) 0.042(4) Uani 1 1 d . . .
H10 H 0.1320 0.5894 0.6374 0.050 Uiso 1 1 calc R . .
C11 C 0.1953(5) 0.4639(16) 0.7172(10) 0.032(3) Uani 1 1 d . . .
C12 C 0.2327(6) 0.3744(17) 0.7077(10) 0.037(3) Uani 1 1 d . . .
H12 H 0.2574 0.3239 0.7666 0.045 Uiso 1 1 calc R . .
C13 C 0.2332(7) 0.3601(19) 0.6103(11) 0.043(4) Uani 1 1 d . . .
H13 H 0.2600 0.3075 0.6051 0.052 Uiso 1 1 calc R . .
C14 C 0.2008(5) 0.5096(16) 0.8269(9) 0.029(3) Uani 1 1 d . . .
C15 C 0.3336(5) 0.5554(16) 0.1664(10) 0.029(3) Uani 1 1 d . . .
C16 C 0.3823(5) 0.5578(17) 0.2642(10) 0.036(3) Uani 1 1 d . . .
C17 C 0.4039(7) 0.6915(18) 0.3126(13) 0.070(7) Uani 1 1 d . . .
H17 H 0.3860 0.7824 0.2840 0.084 Uiso 1 1 calc R . .
C18 C 0.4519(7) 0.704(3) 0.4038(14) 0.075(6) Uani 1 1 d U . .
H18 H 0.4666 0.7989 0.4320 0.090 Uiso 1 1 calc R . .
C19 C 0.4768(5) 0.556(2) 0.4509(12) 0.044(4) Uani 1 1 d . . .
C20 C 0.4556(7) 0.4248(19) 0.3978(15) 0.074(7) Uani 1 1 d . . .
H20 H 0.4736 0.3323 0.4194 0.089 Uiso 1 1 calc R . .
C21 C 0.4071(7) 0.4259(19) 0.3113(13) 0.061(6) Uani 1 1 d . . .
H21 H 0.3910 0.3319 0.2846 0.074 Uiso 1 1 calc R . .
C22 C 0.1481(7) 0.9552(18) 0.0493(15) 0.063(3) Uani 1 1 d DU . .
H22 H 0.1744 1.0282 0.0691 0.075 Uiso 1 1 calc R . .
O1 O 0.2085(4) 0.5372(12) 0.0822(8) 0.040(2) Uani 1 1 d . . .
O2 O 0.2231(4) 0.2835(11) 0.0981(7) 0.042(3) Uani 1 1 d . . .
O3 O 0.2404(3) 0.4699(10) 0.9060(6) 0.0270(19) Uani 1 1 d . . .
O4 O 0.1680(4) 0.6027(12) 0.8309(7) 0.031(2) Uani 1 1 d . . .
O5 O 0.3110(3) 0.6786(11) 0.1284(7) 0.038(2) Uani 1 1 d . . .
O6 O 0.3192(4) 0.4254(15) 0.1232(8) 0.048(3) Uani 1 1 d . . .
O7 O 0.1598(5) 0.8189(14) 0.0390(9) 0.059(2) Uani 1 1 d DU . .
O8 O 0.1030(6) 1.006(2) 0.0351(14) 0.098(3) Uani 1 1 d DU . .
H8 H 0.0833 1.0058 -0.0283 0.147 Uiso 1 1 calc R . .

loop_
_atom_site_aniso_label
_atom_site_aniso_U_11
_atom_site_aniso_U_22
_atom_site_aniso_U_33
_atom_site_aniso_U_23
_atom_site_aniso_U_13
_atom_site_aniso_U_12
Eu1 0.0232(2) 0.0225(3) 0.0190(2) 0.0017(4) 0.01031(17) -0.0001(5)
C1 0.033(7) 0.034(8) 0.036(7) 0.001(6) 0.026(6) 0.008(6)
C2 0.042(8) 0.030(7) 0.025(6) 0.000(5) 0.022(6) -0.001(6)
C3 0.052(9) 0.031(7) 0.035(7) 0.004(6) 0.031(6) 0.004(7)
C4 0.063(10) 0.040(9) 0.035(7) 0.002(6) 0.034(7) 0.018(8)
C5 0.051(8) 0.037(8) 0.036(7) -0.002(6) 0.033(6) 0.008(7)
C6 0.074(11) 0.053(10) 0.037(7) 0.021(7) 0.033(8) 0.030(9)
C7 0.074(11) 0.038(8) 0.053(9) 0.006(6) 0.042(8) 0.021(8)
C8 0.080(11) 0.031(7) 0.024(6) 0.000(5) 0.028(7) -0.001(8)
C9 0.033(7) 0.054(10) 0.024(6) 0.004(6) 0.019(5) 0.008(7)
C10 0.047(8) 0.059(10) 0.024(6) 0.004(6) 0.021(6) 0.009(8)
C11 0.042(7) 0.027(7) 0.033(6) -0.005(5) 0.023(6) -0.005(6)
C12 0.055(9) 0.029(8) 0.030(7) 0.012(6) 0.021(6) 0.013(7)
C13 0.060(10) 0.039(9) 0.037(7) 0.008(6) 0.028(7) 0.024(8)
C14 0.036(7) 0.031(7) 0.019(6) 0.006(5) 0.009(5) -0.010(6)
C15 0.029(6) 0.022(7) 0.032(6) -0.005(5) 0.010(5) -0.006(6)
C16 0.032(7) 0.029(7) 0.032(7) 0.004(6) 0.001(6) -0.002(6)
C17 0.063(10) 0.031(11) 0.056(9) -0.005(7) -0.028(8) 0.013(8)
C18 0.074(6) 0.074(6) 0.074(6) 0.0001(10) 0.033(3) 0.0000(10)
C19 0.029(7) 0.039(9) 0.043(8) 0.002(6) -0.002(6) 0.004(7)
C20 0.063(12) 0.020(8) 0.078(12) 0.004(8) -0.025(10) 0.008(8)
C21 0.058(11) 0.025(8) 0.058(10) -0.009(7) -0.014(8) -0.011(8)
C22 0.063(3) 0.062(3) 0.063(3) -0.0008(10) 0.0283(16) 0.0008(10)
O1 0.053(6) 0.036(6) 0.048(6) 0.019(5) 0.037(5) 0.015(5)
O2 0.069(7) 0.036(6) 0.034(5) -0.006(4) 0.035(5) -0.005(5)
O3 0.032(5) 0.023(5) 0.023(4) 0.003(3) 0.010(4) 0.001(4)
O4 0.033(5) 0.036(6) 0.026(5) -0.005(4) 0.014(4) 0.005(5)
O5 0.030(5) 0.035(5) 0.036(5) 0.002(4) 0.003(4) 0.003(4)
O6 0.037(6) 0.049(8) 0.037(6) -0.002(5) -0.003(5) -0.001(6)
O7 0.058(3) 0.060(3) 0.059(3) 0.0000(10) 0.0272(14) -0.0005(10)
O8 0.097(3) 0.098(4) 0.100(4) -0.0011(10) 0.0441(18) 0.0026(10)

loop_
_atom_type_symbol
_atom_type_description
_atom_type_scat_dispersion_real
_atom_type_scat_dispersion_imag
_atom_type_scat_source
C C 0.0033 0.0016 'International Tables Vol C Tables 4.2.6.8 and 6.1.1.4'
H H 0.0000 0.0000 'International Tables Vol C Tables 4.2.6.8 and 6.1.1.4'
O O 0.0106 0.0060 'International Tables Vol C Tables 4.2.6.8 and 6.1.1.4'
Eu Eu -0.1578 3.6682 'International Tables Vol C Tables 4.2.6.8 and 6.1.1.4'

loop_
_geom_angle_atom_site_label_1
_geom_angle_atom_site_label_2
_geom_angle_atom_site_label_3
_geom_angle
_geom_angle_site_symmetry_1
_geom_angle_site_symmetry_3
_geom_angle_publ_flag
O1 Eu1 O6 135.7(4) . 4 ?
O1 Eu1 O5 80.1(4) . . ?
O6 Eu1 O5 140.9(4) 4 . ?
O1 Eu1 O2 141.2(4) . 4 ?
O6 Eu1 O2 76.8(4) 4 4 ?
O5 Eu1 O2 79.6(4) . 4 ?
O1 Eu1 O7 71.2(4) . . ?
O6 Eu1 O7 71.6(5) 4 . ?
O5 Eu1 O7 120.9(4) . . ?
O2 Eu1 O7 147.2(4) 4 . ?
O1 Eu1 O3 115.7(4) . 4_556 ?
O6 Eu1 O3 75.9(4) 4 4_556 ?
O5 Eu1 O3 73.1(3) . 4_556 ?
O2 Eu1 O3 89.3(3) 4 4_556 ?
O7 Eu1 O3 74.7(4) . 4_556 ?
O1 Eu1 O4 86.4(4) . 1_554 ?
O6 Eu1 O4 73.4(4) 4 1_554 ?
O5 Eu1 O4 134.6(3) . 1_554 ?
O2 Eu1 O4 84.8(3) 4 1_554 ?
O7 Eu1 O4 94.5(4) . 1_554 ?
O3 Eu1 O4 149.3(3) 4_556 1_554 ?
O1 Eu1 O3 75.2(3) . 1_554 ?
O6 Eu1 O3 115.6(4) 4 1_554 ?
O5 Eu1 O3 84.2(3) . 1_554 ?
O2 Eu1 O3 70.0(3) 4 1_554 ?
O7 Eu1 O3 132.6(4) . 1_554 ?
O3 Eu1 O3 151.83(6) 4_556 1_554 ?
O4 Eu1 O3 50.4(3) 1_554 1_554 ?
O1 Eu1 C14 84.8(4) . 1_554 ?
O6 Eu1 C14 92.1(4) 4 1_554 ?
O5 Eu1 C14 109.2(4) . 1_554 ?
O2 Eu1 C14 71.2(4) 4 1_554 ?
O7 Eu1 C14 118.0(4) . 1_554 ?
O3 Eu1 C14 159.2(3) 4_556 1_554 ?
O4 Eu1 C14 25.9(3) 1_554 1_554 ?
O3 Eu1 C14 25.5(3) 1_554 1_554 ?
O1 C1 O2 125.4(12) . . ?
O1 C1 C2 119.3(12) . . ?
O2 C1 C2 115.3(12) . . ?
C7 C2 C3 121.8(12) . . ?
C7 C2 C1 121.5(13) . . ?
C3 C2 C1 116.6(11) . . ?
C2 C3 C4 116.6(12) . . ?
C2 C3 H3 121.7 . . ?
C4 C3 H3 121.7 . . ?
C5 C4 C3 121.9(13) . . ?
C5 C4 H4 119.1 . . ?
C3 C4 H4 119.1 . . ?
C4 C5 C6 118.8(12) . . ?
C4 C5 C8 121.1(13) . . ?
C6 C5 C8 120.1(13) . . ?
C7 C6 C5 120.0(14) . . ?
C7 C6 H6 120.0 . . ?
C5 C6 H6 120.0 . . ?
C2 C7 C6 120.5(14) . . ?
C2 C7 H7 119.8 . . ?
C6 C7 H7 119.8 . . ?
C13 C8 C9 120.4(12) . . ?
C13 C8 C5 120.5(15) . . ?
C9 C8 C5 118.8(12) . . ?
C10 C9 C8 117.5(12) . . ?
C10 C9 H9 121.3 . . ?
C8 C9 H9 121.3 . . ?
C11 C10 C9 121.3(14) . . ?
C11 C10 H10 119.4 . . ?
C9 C10 H10 119.4 . . ?
C10 C11 C12 120.3(12) . . ?
C10 C11 C14 118.8(13) . . ?
C12 C11 C14 120.3(12) . . ?
C11 C12 C13 119.8(13) . . ?
C11 C12 H12 120.1 . . ?
C13 C12 H12 120.1 . . ?
C8 C13 C12 120.4(15) . . ?
C8 C13 H13 119.8 . . ?
C12 C13 H13 119.8 . . ?
O3 C14 O4 123.2(12) . . ?
O3 C14 C11 118.4(14) . . ?
O4 C14 C11 117.7(11) . . ?
O3 C14 Eu1 69.2(7) . 1_556 ?
O4 C14 Eu1 57.9(7) . 1_556 ?
C11 C14 Eu1 150.6(9) . 1_556 ?
O5 C15 O6 124.1(12) . . ?
O5 C15 C16 119.7(12) . . ?
O6 C15 C16 116.1(13) . . ?
C17 C16 C21 116.7(12) . . ?
C17 C16 C15 121.6(13) . . ?
C21 C16 C15 121.8(13) . . ?
C16 C17 C18 124.9(17) . . ?
C16 C17 H17 117.5 . . ?
C18 C17 H17 117.5 . . ?
C17 C18 C19 115.5(19) . . ?
C17 C18 H18 122.2 . . ?
C19 C18 H18 122.2 . . ?
C20 C19 C19 122.3(9) . 2_656 ?
C20 C19 C18 118.0(14) . . ?
C19 C19 C18 119.7(10) 2_656 . ?
C19 C20 C21 120.9(15) . . ?
C19 C20 H20 119.5 . . ?
C21 C20 H20 119.5 . . ?
C16 C21 C20 122.9(15) . . ?
C16 C21 H21 118.5 . . ?
C20 C21 H21 118.5 . . ?
O7 C22 O8 126.8(19) . . ?
O7 C22 H22 116.6 . . ?
O8 C22 H22 116.6 . . ?
C1 O1 Eu1 158.7(9) . . ?
C1 O2 Eu1 129.2(9) . 4_545 ?
C14 O3 Eu1 135.9(8) . 4_546 ?
C14 O3 Eu1 85.4(8) . 1_556 ?
Eu1 O3 Eu1 122.8(3) 4_546 1_556 ?
C14 O4 Eu1 96.2(7) . 1_556 ?
C15 O5 Eu1 132.1(9) . . ?
C15 O6 Eu1 162.4(10) . 4_545 ?
C22 O7 Eu1 127.7(12) . . ?
C22 O8 H8 109.5 . . ?

loop_
_geom_bond_atom_site_label_1
_geom_bond_atom_site_label_2
_geom_bond_distance
_geom_bond_site_symmetry_2
_geom_bond_publ_flag
Eu1 O1 2.295(10) . ?
Eu1 O6 2.319(11) 4 ?
Eu1 O5 2.367(8) . ?
Eu1 O2 2.373(10) 4 ?
Eu1 O7 2.420(13) . ?
Eu1 O3 2.431(9) 4_556 ?
Eu1 O4 2.452(9) 1_554 ?
Eu1 O3 2.699(9) 1_554 ?
Eu1 C14 2.878(14) 1_554 ?
C1 O1 1.234(17) . ?
C1 O2 1.274(16) . ?
C1 C2 1.524(16) . ?
C2 C7 1.36(2) . ?
C2 C3 1.384(19) . ?
C3 C4 1.431(17) . ?
C3 H3 0.9300 . ?
C4 C5 1.36(2) . ?
C4 H4 0.9300 . ?
C5 C6 1.40(2) . ?
C5 C8 1.519(17) . ?
C6 C7 1.39(2) . ?
C6 H6 0.9300 . ?
C7 H7 0.9300 . ?
C8 C13 1.37(2) . ?
C8 C9 1.42(2) . ?
C9 C10 1.403(17) . ?
C9 H9 0.9300 . ?
C10 C11 1.365(19) . ?
C10 H10 0.9300 . ?
C11 C12 1.39(2) . ?
C11 C14 1.536(17) . ?
C12 C13 1.386(19) . ?
C12 H12 0.9300 . ?
C13 H13 0.9300 . ?
C14 O3 1.242(15) . ?
C14 O4 1.266(17) . ?
C14 Eu1 2.878(14) 1_556 ?
C15 O5 1.241(16) . ?
C15 O6 1.260(18) . ?
C15 C16 1.471(17) . ?
C16 C17 1.35(2) . ?
C16 C21 1.36(2) . ?
C17 C18 1.42(2) . ?
C17 H17 0.9300 . ?
C18 C19 1.47(3) . ?
C18 H18 0.9300 . ?
C19 C20 1.35(2) . ?
C19 C19 1.44(3) 2_656 ?
C20 C21 1.39(2) . ?
C20 H20 0.9300 . ?
C21 H21 0.9300 . ?
C22 O7 1.253(9) . ?
C22 O8 1.305(5) . ?
C22 H22 0.9300 . ?
O2 Eu1 2.373(10) 4_545 ?
O3 Eu1 2.431(9) 4_546 ?
O3 Eu1 2.699(9) 1_556 ?
O4 Eu1 2.452(9) 1_556 ?
O6 Eu1 2.319(11) 4_545 ?
O8 H8 0.8200 . ?

loop_
_platon_squeeze_void_nr
_platon_squeeze_void_average_x
_platon_squeeze_void_average_y
_platon_squeeze_void_average_z
_platon_squeeze_void_volume
_platon_squeeze_void_count_electrons
1 0.000 0.032 0.001 735 50
2 0.500 0.048 0.010 735 50
